data_2229598
loop_
_publ_author_name
'Suchetan, P. A.'
'Foro, Sabine'
'Gowda, B. Thimme'

_publ_section_title
;
 2-Chloro-<i>N</i>-(4-nitrobenzoyl)benzenesulfonamide
;
_journal_coeditor_code BT5494
_journal_issue 4
_journal_name_full 'Acta Crystallographica Section E'
_journal_page_first o930
_journal_paper_doi 10.1107/S1600536811009913
_journal_volume 67
_journal_year 2011
_chemical_formula_iupac 'C13 H9 Cl N2 O5 S'
_chemical_formula_moiety 'C13 H9 Cl N2 O5 S'
_chemical_formula_sum 'C13 H9 Cl N2 O5 S'
_chemical_formula_weight 340.73
_chemical_name_systematic
;
2-Chloro-<i>N</i>-(4-nitrobenzoyl)benzenesulfonamide
;
_space_group_IT_number 4
_symmetry_cell_setting monoclinic
_symmetry_space_group_name_Hall 'P 2yb'
_symmetry_space_group_name_H-M 'P 1 21 1'
_atom_sites_solution_hydrogens geom
_atom_sites_solution_primary direct
_atom_sites_solution_secondary difmap
_audit_creation_method SHELXL-97
_cell_angle_alpha 90.00
_cell_angle_beta 104.24(2)
_cell_angle_gamma 90.00
_cell_formula_units_Z 2
_cell_length_a 11.097(2)
_cell_length_b 5.3063(7)
_cell_length_c 12.319(2)
_cell_measurement_reflns_used 1433
_cell_measurement_temperature 293(2)
_cell_measurement_theta_max 27.82
_cell_measurement_theta_min 2.85
_cell_volume 703.1(2)
_computing_cell_refinement
;
CrysAlis RED (Oxford Diffraction, 2009)
;
_computing_data_collection
;
CrysAlis CCD (Oxford Diffraction, 2009)
;
_computing_data_reduction
;
CrysAlis RED (Oxford Diffraction, 2009)
;
_computing_molecular_graphics 'PLATON (Spek, 2009)'
_computing_publication_material 'SHELXL97 (Sheldrick, 2008)'
_computing_structure_refinement 'SHELXL97 (Sheldrick, 2008)'
_computing_structure_solution 'SHELXS97 (Sheldrick, 2008)'
_diffrn_ambient_temperature 293(2)
_diffrn_measured_fraction_theta_full 0.998
_diffrn_measured_fraction_theta_max 0.998
_diffrn_measurement_device_type
;
Oxford Diffraction Xcalibur diffractometer
with a Sapphire CCD detector
;
_diffrn_measurement_method
;
Rotation method data acquisition using \w and \f
;
_diffrn_radiation_monochromator graphite
_diffrn_radiation_source 'fine-focus sealed tube'
_diffrn_radiation_type MoK\a
_diffrn_radiation_wavelength 0.71073
_diffrn_reflns_av_R_equivalents 0.0157
_diffrn_reflns_av_sigmaI/netI 0.0174
_diffrn_reflns_limit_h_max 8
_diffrn_reflns_limit_h_min -13
_diffrn_reflns_limit_k_max 6
_diffrn_reflns_limit_k_min -5
_diffrn_reflns_limit_l_max 15
_diffrn_reflns_limit_l_min -15
_diffrn_reflns_number 2641
_diffrn_reflns_theta_full 26.37
_diffrn_reflns_theta_max 26.37
_diffrn_reflns_theta_min 2.84
_diffrn_standards_decay_% 0
_diffrn_standards_number 0
_exptl_absorpt_coefficient_mu 0.446
_exptl_absorpt_correction_T_max 0.9485
_exptl_absorpt_correction_T_min 0.8145
_exptl_absorpt_correction_type multi-scan
_exptl_absorpt_process_details
;
(CrysAlis RED; Oxford Diffraction, 2009)
;
_exptl_crystal_colour colourless
_exptl_crystal_density_diffrn 1.609
_exptl_crystal_density_method 'not measured'
_exptl_crystal_description rod
_exptl_crystal_F_000 348
_exptl_crystal_size_max 0.48
_exptl_crystal_size_mid 0.16
_exptl_crystal_size_min 0.12
_refine_diff_density_max 0.231
_refine_diff_density_min -0.384
_refine_ls_abs_structure_details 'Flack (1983), 607 Friedel pairs'
_refine_ls_abs_structure_Flack 0.05(8)
_refine_ls_extinction_method none
_refine_ls_goodness_of_fit_ref 1.061
_refine_ls_hydrogen_treatment mixed
_refine_ls_matrix_type full
_refine_ls_number_parameters 202
_refine_ls_number_reflns 2213
_refine_ls_number_restraints 2
_refine_ls_restrained_S_all 1.060
_refine_ls_R_factor_all 0.0363
_refine_ls_R_factor_gt 0.0330
_refine_ls_shift/su_max 0.000
_refine_ls_shift/su_mean 0.000
_refine_ls_structure_factor_coef Fsqd
_refine_ls_weighting_details 'calc w=1/[\s^2^(Fo^2^)+(0.0520P)^2^+0.2456P] where P=(Fo^2^+2Fc^2^)/3'
_refine_ls_weighting_scheme calc
_refine_ls_wR_factor_gt 0.0849
_refine_ls_wR_factor_ref 0.0872
_reflns_number_gt 2072
_reflns_number_total 2213
_reflns_threshold_expression I>2\s(I)
_cod_data_source_file bt5494.cif
_cod_data_source_block I
_cod_original_cell_volume 703.10(19)
_cod_original_sg_symbol_H-M 'P 21'
_cod_database_code 2229598
_cod_database_fobs_code 2229598

loop_
_symmetry_equiv_pos_as_xyz
'x, y, z'
'-x, y+1/2, -z'

loop_
_atom_site_type_symbol
_atom_site_label
_atom_site_fract_x
_atom_site_fract_y
_atom_site_fract_z
_atom_site_U_iso_or_equiv
_atom_site_adp_type
_atom_site_calc_flag
_atom_site_refinement_flags
_atom_site_occupancy
_atom_site_disorder_assembly
_atom_site_disorder_group
Cl Cl1 0.24217(8) 0.24133(17) -0.03446(7) 0.0518(2) Uani d . 1 . .
S S1 0.40651(6) -0.22075(13) 0.11243(5) 0.02944(16) Uani d . 1 . .
O O1 0.40724(17) -0.2097(5) -0.00329(14) 0.0383(5) Uani d . 1 . .
O O2 0.4343(2) -0.4512(4) 0.17156(18) 0.0423(5) Uani d . 1 . .
O O3 0.4791(2) -0.0713(5) 0.34556(16) 0.0495(6) Uani d . 1 . .
O O4 0.9366(2) 0.9181(5) 0.4214(2) 0.0607(7) Uani d . 1 . .
O O5 0.8756(3) 0.8856(6) 0.5731(2) 0.0675(8) Uani d . 1 . .
N N1 0.5096(2) -0.0071(5) 0.17282(18) 0.0300(5) Uani d D 1 . .
H H1N 0.528(3) 0.097(5) 0.127(2) 0.036 Uiso d D 1 . .
N N2 0.8742(2) 0.8214(5) 0.4779(2) 0.0435(6) Uani d . 1 . .
C C1 0.2624(2) -0.1120(5) 0.1320(2) 0.0308(6) Uani d . 1 . .
C C2 0.1961(3) 0.0885(6) 0.0729(2) 0.0352(6) Uani d . 1 . .
C C3 0.0884(3) 0.1720(7) 0.0994(3) 0.0497(8) Uani d . 1 . .
H H3 0.0442 0.3070 0.0608 0.060 Uiso calc R 1 . .
C C4 0.0468(3) 0.0537(9) 0.1834(3) 0.0551(10) Uani d . 1 . .
H H4 -0.0251 0.1111 0.2013 0.066 Uiso calc R 1 . .
C C5 0.1098(3) -0.1457(8) 0.2402(3) 0.0543(10) Uani d . 1 . .
H H5 0.0800 -0.2257 0.2955 0.065 Uiso calc R 1 . .
C C6 0.2182(3) -0.2287(8) 0.2153(2) 0.0423(7) Uani d . 1 . .
H H6 0.2616 -0.3635 0.2547 0.051 Uiso calc R 1 . .
C C7 0.5325(2) 0.0433(6) 0.2870(2) 0.0323(6) Uani d . 1 . .
C C8 0.6273(2) 0.2411(6) 0.3335(2) 0.0319(6) Uani d . 1 . .
C C9 0.6257(3) 0.3356(7) 0.4375(2) 0.0416(8) Uani d . 1 . .
H H9 0.5698 0.2706 0.4755 0.050 Uiso calc R 1 . .
C C10 0.7064(3) 0.5262(7) 0.4858(2) 0.0429(8) Uani d . 1 . .
H H10 0.7047 0.5926 0.5552 0.052 Uiso calc R 1 . .
C C11 0.7893(3) 0.6146(6) 0.4280(2) 0.0366(7) Uani d . 1 . .
C C12 0.7948(3) 0.5216(7) 0.3252(2) 0.0432(8) Uani d . 1 . .
H H12 0.8525 0.5835 0.2885 0.052 Uiso calc R 1 . .
C C13 0.7121(3) 0.3329(7) 0.2776(2) 0.0399(8) Uani d . 1 . .
H H13 0.7137 0.2678 0.2079 0.048 Uiso calc R 1 . .

loop_
_atom_site_aniso_label
_atom_site_aniso_U_11
_atom_site_aniso_U_22
_atom_site_aniso_U_33
_atom_site_aniso_U_12
_atom_site_aniso_U_13
_atom_site_aniso_U_23
Cl1 0.0584(5) 0.0462(5) 0.0490(4) 0.0055(4) 0.0095(3) 0.0178(4)
S1 0.0344(3) 0.0269(3) 0.0271(3) 0.0019(3) 0.0077(2) -0.0002(3)
O1 0.0459(11) 0.0410(12) 0.0292(9) 0.0005(11) 0.0119(8) -0.0070(10)
O2 0.0515(13) 0.0307(12) 0.0448(12) 0.0056(10) 0.0118(10) 0.0043(10)
O3 0.0589(14) 0.0627(17) 0.0287(10) -0.0198(12) 0.0145(9) -0.0008(11)
O4 0.0569(15) 0.0591(17) 0.0662(16) -0.0189(13) 0.0157(13) -0.0034(14)
O5 0.0776(18) 0.069(2) 0.0533(15) -0.0174(16) 0.0117(13) -0.0253(14)
N1 0.0318(12) 0.0338(14) 0.0246(11) -0.0045(10) 0.0071(9) 0.0005(10)
N2 0.0382(13) 0.0413(17) 0.0470(14) 0.0011(12) 0.0025(11) -0.0015(13)
C1 0.0294(13) 0.0312(15) 0.0301(13) -0.0006(12) 0.0040(10) -0.0053(12)
C2 0.0326(14) 0.0354(16) 0.0343(14) -0.0034(12) 0.0019(11) -0.0037(13)
C3 0.0350(16) 0.050(2) 0.059(2) 0.0079(15) 0.0018(14) -0.0061(17)
C4 0.0352(17) 0.073(3) 0.059(2) 0.0004(18) 0.0166(15) -0.016(2)
C5 0.0476(19) 0.071(3) 0.0496(18) -0.0089(18) 0.0217(15) -0.0027(18)
C6 0.0429(15) 0.0456(17) 0.0392(14) -0.0023(17) 0.0119(11) 0.0049(18)
C7 0.0304(14) 0.0413(17) 0.0253(12) 0.0017(13) 0.0071(10) 0.0036(12)
C8 0.0270(12) 0.0413(18) 0.0244(11) 0.0015(13) 0.0007(9) 0.0043(13)
C9 0.0421(16) 0.053(2) 0.0318(13) -0.0083(14) 0.0129(12) -0.0023(14)
C10 0.0453(18) 0.055(2) 0.0290(14) -0.0057(16) 0.0106(12) -0.0090(15)
C11 0.0304(14) 0.0410(18) 0.0353(15) 0.0030(13) 0.0024(11) -0.0017(13)
C12 0.0347(16) 0.061(2) 0.0340(14) -0.0082(15) 0.0083(12) 0.0007(16)
C13 0.0363(14) 0.058(2) 0.0269(12) -0.0073(14) 0.0100(11) -0.0067(14)

loop_
_atom_type_symbol
_atom_type_description
_atom_type_scat_dispersion_real
_atom_type_scat_dispersion_imag
_atom_type_scat_source
C C 0.0033 0.0016 'International Tables Vol C Tables 4.2.6.8 and 6.1.1.4'
H H 0.0000 0.0000 'International Tables Vol C Tables 4.2.6.8 and 6.1.1.4'
Cl Cl 0.1484 0.1585 'International Tables Vol C Tables 4.2.6.8 and 6.1.1.4'
N N 0.0061 0.0033 'International Tables Vol C Tables 4.2.6.8 and 6.1.1.4'
O O 0.0106 0.0060 'International Tables Vol C Tables 4.2.6.8 and 6.1.1.4'
S S 0.1246 0.1234 'International Tables Vol C Tables 4.2.6.8 and 6.1.1.4'

loop_
_geom_angle_atom_site_label_1
_geom_angle_atom_site_label_2
_geom_angle_atom_site_label_3
_geom_angle_site_symmetry_1
_geom_angle_site_symmetry_3
_geom_angle
_geom_angle_publ_flag
O2 S1 O1 . . 119.61(14) ?
O2 S1 N1 . . 108.76(13) ?
O1 S1 N1 . . 104.36(12) ?
O2 S1 C1 . . 107.47(13) ?
O1 S1 C1 . . 110.47(12) ?
N1 S1 C1 . . 105.25(13) ?
C7 N1 S1 . . 121.41(19) ?
C7 N1 H1N . . 122(2) ?
S1 N1 H1N . . 114(2) ?
O4 N2 O5 . . 124.2(3) ?
O4 N2 C11 . . 118.2(3) ?
O5 N2 C11 . . 117.6(3) ?
C6 C1 C2 . . 119.3(3) ?
C6 C1 S1 . . 116.8(2) ?
C2 C1 S1 . . 123.8(2) ?
C3 C2 C1 . . 119.7(3) ?
C3 C2 Cl1 . . 117.6(3) ?
C1 C2 Cl1 . . 122.7(2) ?
C4 C3 C2 . . 119.8(3) ?
C4 C3 H3 . . 120.1 ?
C2 C3 H3 . . 120.1 ?
C5 C4 C3 . . 120.9(3) ?
C5 C4 H4 . . 119.5 ?
C3 C4 H4 . . 119.5 ?
C4 C5 C6 . . 119.8(3) ?
C4 C5 H5 . . 120.1 ?
C6 C5 H5 . . 120.1 ?
C5 C6 C1 . . 120.5(3) ?
C5 C6 H6 . . 119.8 ?
C1 C6 H6 . . 119.8 ?
O3 C7 N1 . . 120.9(3) ?
O3 C7 C8 . . 121.9(2) ?
N1 C7 C8 . . 117.2(2) ?
C9 C8 C13 . . 120.0(3) ?
C9 C8 C7 . . 116.2(2) ?
C13 C8 C7 . . 123.8(2) ?
C8 C9 C10 . . 120.6(3) ?
C8 C9 H9 . . 119.7 ?
C10 C9 H9 . . 119.7 ?
C11 C10 C9 . . 118.1(3) ?
C11 C10 H10 . . 120.9 ?
C9 C10 H10 . . 120.9 ?
C12 C11 C10 . . 122.8(3) ?
C12 C11 N2 . . 118.7(3) ?
C10 C11 N2 . . 118.5(3) ?
C11 C12 C13 . . 118.2(3) ?
C11 C12 H12 . . 120.9 ?
C13 C12 H12 . . 120.9 ?
C8 C13 C12 . . 120.3(3) ?
C8 C13 H13 . . 119.8 ?
C12 C13 H13 . . 119.8 ?

loop_
_geom_bond_atom_site_label_1
_geom_bond_atom_site_label_2
_geom_bond_site_symmetry_2
_geom_bond_distance
_geom_bond_publ_flag
Cl1 C2 . 1.732(3) ?
S1 O2 . 1.418(2) ?
S1 O1 . 1.4287(18) ?
S1 N1 . 1.652(2) ?
S1 C1 . 1.771(3) ?
O3 C7 . 1.205(3) ?
O4 N2 . 1.210(3) ?
O5 N2 . 1.219(3) ?
N1 C7 . 1.392(3) ?
N1 H1N . 0.849(18) ?
N2 C11 . 1.478(4) ?
C1 C6 . 1.387(4) ?
C1 C2 . 1.393(4) ?
C2 C3 . 1.387(4) ?
C3 C4 . 1.382(5) ?
C3 H3 . 0.9300 ?
C4 C5 . 1.363(5) ?
C4 H4 . 0.9300 ?
C5 C6 . 1.384(4) ?
C5 H5 . 0.9300 ?
C6 H6 . 0.9300 ?
C7 C8 . 1.497(4) ?
C8 C9 . 1.381(4) ?
C8 C13 . 1.383(4) ?
C9 C10 . 1.385(4) ?
C9 H9 . 0.9300 ?
C10 C11 . 1.376(4) ?
C10 H10 . 0.9300 ?
C11 C12 . 1.375(4) ?
C12 C13 . 1.387(4) ?
C12 H12 . 0.9300 ?
C13 H13 . 0.9300 ?

loop_
_geom_hbond_atom_site_label_D
_geom_hbond_atom_site_label_H
_geom_hbond_atom_site_label_A
_geom_hbond_site_symmetry_A
_geom_hbond_distance_DH
_geom_hbond_distance_HA
_geom_hbond_distance_DA
_geom_hbond_angle_DHA
N1 H1N O1 2_655 0.849(18) 2.105(19) 2.941(3) 168(3)

loop_
_geom_torsion_atom_site_label_1
_geom_torsion_atom_site_label_2
_geom_torsion_atom_site_label_3
_geom_torsion_atom_site_label_4
_geom_torsion_site_symmetry_1
_geom_torsion_site_symmetry_2
_geom_torsion_site_symmetry_3
_geom_torsion_site_symmetry_4
_geom_torsion
_geom_torsion_publ_flag
O2 S1 N1 C7 . . . . -53.2(3) ?
O1 S1 N1 C7 . . . . 178.0(2) ?
C1 S1 N1 C7 . . . . 61.7(2) ?
O2 S1 C1 C6 . . . . 13.3(3) ?
O1 S1 C1 C6 . . . . 145.4(2) ?
N1 S1 C1 C6 . . . . -102.5(2) ?
O2 S1 C1 C2 . . . . -169.9(2) ?
O1 S1 C1 C2 . . . . -37.8(3) ?
N1 S1 C1 C2 . . . . 74.3(3) ?
C6 C1 C2 C3 . . . . 1.3(4) ?
S1 C1 C2 C3 . . . . -175.5(2) ?
C6 C1 C2 Cl1 . . . . -178.5(2) ?
S1 C1 C2 Cl1 . . . . 4.7(4) ?
C1 C2 C3 C4 . . . . -0.7(5) ?
Cl1 C2 C3 C4 . . . . 179.1(3) ?
C2 C3 C4 C5 . . . . -0.5(6) ?
C3 C4 C5 C6 . . . . 1.3(6) ?
C4 C5 C6 C1 . . . . -0.7(5) ?
C2 C1 C6 C5 . . . . -0.5(4) ?
S1 C1 C6 C5 . . . . 176.4(3) ?
S1 N1 C7 O3 . . . . 1.3(4) ?
S1 N1 C7 C8 . . . . -179.8(2) ?
O3 C7 C8 C9 . . . . -17.6(4) ?
N1 C7 C8 C9 . . . . 163.4(3) ?
O3 C7 C8 C13 . . . . 163.5(3) ?
N1 C7 C8 C13 . . . . -15.4(4) ?
C13 C8 C9 C10 . . . . 1.5(5) ?
C7 C8 C9 C10 . . . . -177.4(3) ?
C8 C9 C10 C11 . . . . -1.1(5) ?
C9 C10 C11 C12 . . . . 0.0(5) ?
C9 C10 C11 N2 . . . . 178.9(3) ?
O4 N2 C11 C12 . . . . 7.4(4) ?
O5 N2 C11 C12 . . . . -173.6(3) ?
O4 N2 C11 C10 . . . . -171.6(3) ?
O5 N2 C11 C10 . . . . 7.5(4) ?
C10 C11 C12 C13 . . . . 0.8(5) ?
N2 C11 C12 C13 . . . . -178.1(3) ?
C9 C8 C13 C12 . . . . -0.7(5) ?
C7 C8 C13 C12 . . . . 178.2(3) ?
C11 C12 C13 C8 . . . . -0.5(5) ?
